data_7155685
loop_
_publ_author_name
'Zhou, Shi-Wen'
'Zheng, Qingfei'
'Huang, Xiuyong'
'Wang, Yong'
'Luo, Sifan'
'Jiang, Ren-Wang'
'Wang, Lei'
'Ye, Wen-Cai'
'Tian, Hai-Yan'

_publ_section_title
;
 Isolation and identification of L/D-lactate-conjugated bufadienolides
 from toad eggs revealing lactate racemization in amphibians
;
_journal_name_full 'Org. Biomol. Chem.'
_journal_paper_doi 10.1039/C7OB01055A
_journal_year 2017
_chemical_absolute_configuration re
_chemical_formula_sum 'C27 H38 O9'
_chemical_formula_weight 506.57
_space_group_crystal_system monoclinic
_space_group_IT_number 5
_space_group_name_Hall 'C 2y'
_space_group_name_H-M_alt 'C 1 2 1'
_symmetry_space_group_name_Hall 'C 2y'
_symmetry_space_group_name_H-M 'C 1 2 1'
_atom_sites_solution_hydrogens mixed
_atom_sites_solution_primary direct
_atom_sites_solution_secondary direct
_audit_creation_method SHELXL-2016/6
_audit_update_record
;
2017-04-27 deposited with the CCDC.
2017-06-14 downloaded from the CCDC.
;
_cell_angle_alpha 90.0
_cell_angle_beta 99.2221(11)
_cell_angle_gamma 90.0
_cell_formula_units_Z 4
_cell_length_a 32.2353(3)
_cell_length_b 7.66968(8)
_cell_length_c 10.48751(13)
_cell_measurement_reflns_used 15778
_cell_measurement_temperature 100.00(10)
_cell_measurement_theta_max 73.3440
_cell_measurement_theta_min 4.2610
_cell_volume 2559.36(5)
_computing_cell_refinement 'CrysAlisPro 1.171.38.43f (Rigaku OD, 2015)'
_computing_data_collection 'CrysAlisPro 1.171.38.43f (Rigaku OD, 2015)'
_computing_data_reduction 'CrysAlisPro 1.171.38.43f (Rigaku OD, 2015)'
_computing_molecular_graphics 'XP (Sheldrick, 2008)'
_computing_publication_material 'XP (Sheldrick, 2008)'
_computing_structure_refinement 'SHELXL-2016/6 (Sheldrick, 2016)'
_computing_structure_solution 'SHELXT 2014/5 (Sheldrick, 2014)'
_diffrn_ambient_temperature 100.00(10)
_diffrn_detector_area_resol_mean 5.2684
_diffrn_measured_fraction_theta_full 0.9996
_diffrn_measured_fraction_theta_max 0.9799
_diffrn_measurement_device_type 'SuperNova, Dual, Cu at zero, AtlasS2'
_diffrn_measurement_method '\w scans'
_diffrn_radiation_type CuK\a
_diffrn_radiation_wavelength 1.54178
_diffrn_reflns_av_R_equivalents 0.0245
_diffrn_reflns_av_unetI/netI 0.0294
_diffrn_reflns_Laue_measured_fraction_full 1.000
_diffrn_reflns_Laue_measured_fraction_max 0.991
_diffrn_reflns_limit_h_max 39
_diffrn_reflns_limit_h_min -37
_diffrn_reflns_limit_k_max 9
_diffrn_reflns_limit_k_min -9
_diffrn_reflns_limit_l_max 12
_diffrn_reflns_limit_l_min -13
_diffrn_reflns_number 18236
_diffrn_reflns_point_group_measured_fraction_full 0.997
_diffrn_reflns_point_group_measured_fraction_max 0.980
_diffrn_reflns_theta_full 66.9682
_diffrn_reflns_theta_max 73.6524
_diffrn_reflns_theta_min 4.2708
_diffrn_source 'micro-focus sealed X-ray tube'
_exptl_absorpt_coefficient_mu 0.811
_exptl_absorpt_correction_T_max 1.00000
_exptl_absorpt_correction_T_min 0.80644
_exptl_absorpt_correction_type multi-scan
_exptl_crystal_colour colourless
_exptl_crystal_density_diffrn 1.315
_exptl_crystal_density_method 'not measured'
_exptl_crystal_description block
_exptl_crystal_F_000 1088
_exptl_crystal_size_max 0.40
_exptl_crystal_size_mid 0.26
_exptl_crystal_size_min 0.21
_refine_diff_density_max 0.790
_refine_diff_density_min -0.249
_refine_diff_density_rms 0.051
_refine_ls_abs_structure_details
;
 Flack x determined using 2272 quotients [(I+)-(I-)]/[(I+)+(I-)]
 (Parsons, Flack and Wagner, Acta Cryst. B69 (2013) 249-259).
;
_refine_ls_abs_structure_Flack 0.02(4)
_refine_ls_extinction_coef 0.0012(2)
_refine_ls_extinction_expression Fc^*^=kFc[1+0.001xFc^2^\l^3^/sin(2\q)]^-1/4^
_refine_ls_extinction_method 'SHELXL-2016/6 (Sheldrick 2016)'
_refine_ls_goodness_of_fit_ref 1.052
_refine_ls_hydrogen_treatment constr
_refine_ls_matrix_type full
_refine_ls_number_parameters 335
_refine_ls_number_reflns 5075
_refine_ls_number_restraints 2
_refine_ls_restrained_S_all 6.195
_refine_ls_R_factor_all 0.0382
_refine_ls_R_factor_gt 0.0380
_refine_ls_shift/su_max 0.000
_refine_ls_shift/su_mean 0.000
_refine_ls_structure_factor_coef Fsqd
_refine_ls_weighting_details 'w=1/[\s^2^(Fo^2^)+(0.0676P)^2^+2.0346P] where P=(Fo^2^+2Fc^2^)/3'
_refine_ls_weighting_scheme calc
_refine_ls_wR_factor_gt 0.1093
_refine_ls_wR_factor_ref 0.1097
_reflns_Friedel_coverage 0.833
_reflns_Friedel_fraction_full 0.993
_reflns_Friedel_fraction_max 0.966
_reflns_number_gt 5044
_reflns_number_total 5075
_reflns_threshold_expression 'I > 2\s(I)'
_cod_data_source_file c7ob01055a2.cif
_cod_data_source_block TE-2
_cod_original_cell_volume 2559.37(5)
_cod_database_code 7155685
_shelx_shelxl_version_number 2016/6
_shelx_space_group_comment
;
The symmetry employed for this shelxl refinement is uniquely defined
by the following loop, which should always be used as a source of
symmetry information in preference to the above space-group names.
They are only intended as comments.
;

loop_
_space_group_symop_operation_xyz
'x, y, z'
'-x, y, -z'
'x+1/2, y+1/2, z'
'-x+1/2, y+1/2, -z'

loop_
_atom_site_label
_atom_site_type_symbol
_atom_site_fract_x
_atom_site_fract_y
_atom_site_fract_z
_atom_site_U_iso_or_equiv
_atom_site_adp_type
_atom_site_occupancy
_atom_site_site_symmetry_order
_atom_site_calc_flag
_atom_site_refinement_flags_posn
_atom_site_refinement_flags_adp
O1 O 0.42487(6) 0.3333(3) 0.24369(17) 0.0254(4) Uani 1 1 d . .
O2 O 0.36028(5) 0.2035(2) 0.69940(17) 0.0207(4) Uani 1 1 d . .
H2 H 0.337941 0.213975 0.650154 0.031 Uiso 1 1 calc DR U
O3 O 0.30849(6) 0.3520(3) 0.83162(19) 0.0273(4) Uani 1 1 d . .
O4 O 0.37174(6) 0.9064(2) 0.84433(16) 0.0213(4) Uani 1 1 d . .
H4 H 0.367945 0.990404 0.795501 0.032 Uiso 1 1 calc DR U
O5 O 0.27976(7) 0.7159(3) 1.2408(2) 0.0378(5) Uani 1 1 d . .
O6 O 0.27890(6) 0.9360(3) 1.38144(17) 0.0285(4) Uani 1 1 d . .
O7 O 0.38018(6) 0.1883(3) 0.0922(2) 0.0336(5) Uani 1 1 d . .
O8 O 0.44516(6) 0.1005(3) -0.03305(19) 0.0345(5) Uani 1 1 d . .
H8 H 0.423922 0.039942 -0.043756 0.052 Uiso 1 1 calc R U
O9 O 0.28834(6) 0.2539(3) 0.52513(19) 0.0320(5) Uani 1 1 d G .
H9A H 0.266577 0.287962 0.554372 0.048 Uiso 1 1 d G U
H9B H 0.282254 0.165311 0.477158 0.048 Uiso 1 1 d G U
C1 C 0.41965(9) 0.2573(4) 0.5221(3) 0.0266(6) Uani 1 1 d . .
H1A H 0.445616 0.227707 0.491506 0.032 Uiso 1 1 calc R U
H1B H 0.414767 0.169386 0.584481 0.032 Uiso 1 1 calc R U
C2 C 0.38374(10) 0.2504(4) 0.4081(3) 0.0290(6) Uani 1 1 d . .
H2A H 0.382700 0.135375 0.369215 0.035 Uiso 1 1 calc R U
H2B H 0.357297 0.270250 0.438733 0.035 Uiso 1 1 calc R U
C3 C 0.38935(9) 0.3859(4) 0.3076(2) 0.0257(6) Uani 1 1 d . .
H3 H 0.363711 0.392538 0.243430 0.031 Uiso 1 1 calc R U
C4 C 0.39945(9) 0.5654(4) 0.3661(3) 0.0269(6) Uani 1 1 d . .
H4A H 0.373925 0.614870 0.388884 0.032 Uiso 1 1 calc R U
H4B H 0.408363 0.640013 0.300920 0.032 Uiso 1 1 calc R U
C5 C 0.43368(9) 0.5676(3) 0.4867(3) 0.0236(5) Uani 1 1 d . .
H5 H 0.460007 0.532650 0.458459 0.028 Uiso 1 1 calc R U
C6 C 0.44040(11) 0.7523(4) 0.5420(3) 0.0372(7) Uani 1 1 d . .
H6A H 0.466092 0.755494 0.604365 0.045 Uiso 1 1 calc R U
H6B H 0.443463 0.833003 0.472905 0.045 Uiso 1 1 calc R U
C7 C 0.40356(12) 0.8090(4) 0.6072(3) 0.0367(7) Uani 1 1 d . .
H7A H 0.409971 0.921537 0.647827 0.044 Uiso 1 1 calc R U
H7B H 0.378862 0.823098 0.541764 0.044 Uiso 1 1 calc R U
C8 C 0.39355(8) 0.6800(3) 0.7087(2) 0.0211(5) Uani 1 1 d . .
H8A H 0.418564 0.673066 0.775298 0.025 Uiso 1 1 calc R U
C9 C 0.38593(8) 0.4950(3) 0.6508(2) 0.0169(4) Uani 1 1 d . .
H9 H 0.362093 0.502756 0.580134 0.020 Uiso 1 1 calc R U
C10 C 0.42516(8) 0.4341(4) 0.5902(2) 0.0210(5) Uani 1 1 d . .
C11 C 0.37326(7) 0.3679(3) 0.7520(2) 0.0167(5) Uani 1 1 d . .
H11 H 0.398173 0.348840 0.817386 0.020 Uiso 1 1 calc R U
C12 C 0.33879(8) 0.4419(3) 0.8213(2) 0.0176(5) Uani 1 1 d . .
C13 C 0.34413(7) 0.6266(3) 0.8768(2) 0.0159(5) Uani 1 1 d . .
C14 C 0.35750(8) 0.7508(3) 0.7750(2) 0.0181(5) Uani 1 1 d . .
C15 C 0.31572(8) 0.7864(3) 0.6877(2) 0.0226(5) Uani 1 1 d . .
H15A H 0.306517 0.685794 0.634557 0.027 Uiso 1 1 calc R U
H15B H 0.317776 0.886234 0.632301 0.027 Uiso 1 1 calc R U
C16 C 0.28595(8) 0.8233(4) 0.7845(2) 0.0266(6) Uani 1 1 d . .
H16A H 0.256999 0.802242 0.745738 0.032 Uiso 1 1 calc R U
H16B H 0.288656 0.943118 0.814215 0.032 Uiso 1 1 calc R U
C17 C 0.29972(7) 0.6956(4) 0.8973(2) 0.0204(5) Uani 1 1 d . .
H17 H 0.280465 0.596045 0.884007 0.024 Uiso 1 1 calc R U
C18 C 0.37681(8) 0.6175(3) 1.0004(2) 0.0201(5) Uani 1 1 d . .
H18A H 0.367082 0.539640 1.060865 0.030 Uiso 1 1 calc R U
H18B H 0.380816 0.731664 1.037842 0.030 Uiso 1 1 calc R U
H18C H 0.402987 0.575531 0.979612 0.030 Uiso 1 1 calc R U
C19 C 0.46400(9) 0.4167(5) 0.6954(3) 0.0339(7) Uani 1 1 d . .
H19A H 0.469571 0.526440 0.738781 0.051 Uiso 1 1 calc R U
H19B H 0.487813 0.383440 0.656419 0.051 Uiso 1 1 calc R U
H19C H 0.458896 0.329400 0.756564 0.051 Uiso 1 1 calc R U
C20 C 0.29699(7) 0.7680(3) 1.0298(2) 0.0187(5) Uani 1 1 d . .
C21 C 0.28439(9) 0.6590(4) 1.1212(3) 0.0276(6) Uani 1 1 d . .
H21 H 0.278889 0.542613 1.100160 0.033 Uiso 1 1 calc R U
C22 C 0.30679(9) 0.9382(4) 1.0685(2) 0.0245(5) Uani 1 1 d . .
H22 H 0.317174 1.014127 1.012068 0.029 Uiso 1 1 calc R U
C23 C 0.30143(8) 0.9960(3) 1.1880(2) 0.0186(5) Uani 1 1 d . .
H23 H 0.307828 1.111222 1.210640 0.022 Uiso 1 1 calc R U
C24 C 0.28649(8) 0.8856(4) 1.2775(2) 0.0235(5) Uani 1 1 d . .
C1' C 0.41545(8) 0.2263(4) 0.1418(2) 0.0243(5) Uani 1 1 d . .
C2' C 0.45441(9) 0.1523(4) 0.0979(2) 0.0255(6) Uani 1 1 d . .
H2' H 0.475660 0.244617 0.104764 0.031 Uiso 1 1 calc R U
C3' C 0.47169(10) 0.0047(5) 0.1877(3) 0.0379(7) Uani 1 1 d . .
H3'A H 0.451372 -0.087609 0.182228 0.057 Uiso 1 1 calc R U
H3'B H 0.477460 0.047166 0.274859 0.057 Uiso 1 1 calc R U
H3'C H 0.497155 -0.038622 0.162749 0.057 Uiso 1 1 calc R U

loop_
_atom_site_aniso_label
_atom_site_aniso_U_11
_atom_site_aniso_U_22
_atom_site_aniso_U_33
_atom_site_aniso_U_23
_atom_site_aniso_U_13
_atom_site_aniso_U_12
O1 0.0297(9) 0.0324(10) 0.0158(8) -0.0030(7) 0.0087(7) -0.0030(8)
O2 0.0262(8) 0.0144(8) 0.0214(8) -0.0004(7) 0.0038(6) -0.0007(7)
O3 0.0284(9) 0.0229(9) 0.0334(10) -0.0056(8) 0.0137(8) -0.0075(8)
O4 0.0350(9) 0.0119(8) 0.0170(8) -0.0011(6) 0.0040(7) -0.0010(7)
O5 0.0424(11) 0.0443(13) 0.0288(11) -0.0021(10) 0.0117(9) -0.0104(10)
O6 0.0319(10) 0.0371(11) 0.0176(8) -0.0046(8) 0.0071(7) -0.0037(8)
O7 0.0280(10) 0.0420(12) 0.0313(10) -0.0093(9) 0.0065(8) -0.0049(9)
O8 0.0290(10) 0.0529(14) 0.0229(10) -0.0128(9) 0.0082(7) -0.0077(9)
O9 0.0264(9) 0.0416(12) 0.0277(10) -0.0116(9) 0.0031(7) 0.0011(9)
C1 0.0413(15) 0.0200(13) 0.0227(12) 0.0054(10) 0.0172(11) 0.0075(11)
C2 0.0436(15) 0.0220(13) 0.0255(13) -0.0042(10) 0.0180(11) -0.0048(11)
C3 0.0300(13) 0.0316(15) 0.0177(11) 0.0001(10) 0.0110(10) 0.0016(11)
C4 0.0381(14) 0.0232(13) 0.0217(13) 0.0083(11) 0.0117(11) 0.0061(11)
C5 0.0323(13) 0.0192(12) 0.0226(13) 0.0010(10) 0.0138(10) 0.0000(10)
C6 0.0572(19) 0.0259(15) 0.0358(15) -0.0041(12) 0.0298(14) -0.0122(14)
C7 0.067(2) 0.0143(12) 0.0371(16) 0.0010(11) 0.0340(15) -0.0038(12)
C8 0.0304(12) 0.0150(11) 0.0201(11) -0.0005(9) 0.0109(9) -0.0035(10)
C9 0.0228(11) 0.0141(10) 0.0149(10) 0.0020(9) 0.0065(8) 0.0018(9)
C10 0.0254(12) 0.0219(12) 0.0176(11) 0.0030(10) 0.0089(9) 0.0043(10)
C11 0.0226(11) 0.0127(10) 0.0149(10) 0.0010(8) 0.0035(8) 0.0013(9)
C12 0.0228(11) 0.0164(11) 0.0136(10) 0.0022(9) 0.0024(8) -0.0002(9)
C13 0.0198(11) 0.0153(11) 0.0130(10) -0.0003(8) 0.0042(8) -0.0003(9)
C14 0.0278(12) 0.0129(11) 0.0139(10) -0.0005(8) 0.0047(9) -0.0011(9)
C15 0.0335(13) 0.0206(12) 0.0130(10) -0.0017(9) 0.0012(9) 0.0047(10)
C16 0.0281(13) 0.0319(14) 0.0181(12) -0.0042(10) -0.0018(9) 0.0110(11)
C17 0.0198(11) 0.0246(12) 0.0167(11) -0.0059(10) 0.0028(8) -0.0002(9)
C18 0.0232(12) 0.0225(12) 0.0141(11) 0.0005(9) 0.0018(9) 0.0002(9)
C19 0.0239(12) 0.0532(19) 0.0261(13) 0.0028(13) 0.0086(11) 0.0064(13)
C20 0.0163(10) 0.0222(12) 0.0180(11) -0.0016(10) 0.0037(8) 0.0013(9)
C21 0.0329(13) 0.0274(14) 0.0242(13) -0.0048(10) 0.0098(11) -0.0099(11)
C22 0.0322(13) 0.0256(13) 0.0162(11) -0.0018(10) 0.0052(10) 0.0003(11)
C23 0.0276(12) 0.0160(11) 0.0118(10) -0.0054(9) 0.0022(9) 0.0029(9)
C24 0.0194(11) 0.0314(14) 0.0194(12) -0.0034(10) 0.0026(9) 0.0002(10)
C1' 0.0302(13) 0.0266(13) 0.0170(11) -0.0002(10) 0.0064(9) -0.0037(11)
C2' 0.0263(12) 0.0322(15) 0.0190(12) -0.0047(10) 0.0062(10) -0.0067(11)
C3' 0.0408(16) 0.0358(16) 0.0399(17) 0.0045(14) 0.0146(13) 0.0041(13)

loop_
_atom_type_symbol
_atom_type_description
_atom_type_scat_dispersion_real
_atom_type_scat_dispersion_imag
_atom_type_scat_source
C C 0.0181 0.0091 'International Tables Vol C Tables 4.2.6.8 and 6.1.1.4'
H H 0.0000 0.0000 'International Tables Vol C Tables 4.2.6.8 and 6.1.1.4'
O O 0.0492 0.0322 'International Tables Vol C Tables 4.2.6.8 and 6.1.1.4'

loop_
_geom_angle_atom_site_label_1
_geom_angle_atom_site_label_2
_geom_angle_atom_site_label_3
_geom_angle
C1' O1 C3 115.9(2)
C11 O2 H2 109.5
C14 O4 H4 109.5
C21 O5 C24 122.0(2)
C2' O8 H8 109.5
H9A O9 H9B 109.5
C2 C1 C10 114.4(2)
C2 C1 H1A 108.7
C10 C1 H1A 108.7
C2 C1 H1B 108.7
C10 C1 H1B 108.7
H1A C1 H1B 107.6
C3 C2 C1 111.2(2)
C3 C2 H2A 109.4
C1 C2 H2A 109.4
C3 C2 H2B 109.4
C1 C2 H2B 109.4
H2A C2 H2B 108.0
O1 C3 C2 108.5(2)
O1 C3 C4 107.5(2)
C2 C3 C4 112.5(2)
O1 C3 H3 109.4
C2 C3 H3 109.4
C4 C3 H3 109.4
C3 C4 C5 114.9(2)
C3 C4 H4A 108.6
C5 C4 H4A 108.6
C3 C4 H4B 108.6
C5 C4 H4B 108.6
H4A C4 H4B 107.5
C6 C5 C4 111.1(2)
C6 C5 C10 112.1(2)
C4 C5 C10 112.6(2)
C6 C5 H5 106.9
C4 C5 H5 106.9
C10 C5 H5 106.9
C7 C6 C5 111.1(2)
C7 C6 H6A 109.4
C5 C6 H6A 109.4
C7 C6 H6B 109.4
C5 C6 H6B 109.4
H6A C6 H6B 108.0
C8 C7 C6 113.2(3)
C8 C7 H7A 108.9
C6 C7 H7A 108.9
C8 C7 H7B 108.9
C6 C7 H7B 108.9
H7A C7 H7B 107.7
C7 C8 C9 111.0(2)
C7 C8 C14 110.1(2)
C9 C8 C14 114.6(2)
C7 C8 H8A 106.9
C9 C8 H8A 106.9
C14 C8 H8A 106.9
C11 C9 C8 110.61(18)
C11 C9 C10 114.11(19)
C8 C9 C10 110.0(2)
C11 C9 H9 107.3
C8 C9 H9 107.3
C10 C9 H9 107.3
C1 C10 C19 106.2(2)
C1 C10 C5 106.17(19)
C19 C10 C5 110.2(2)
C1 C10 C9 114.2(2)
C19 C10 C9 110.6(2)
C5 C10 C9 109.3(2)
O2 C11 C12 108.89(19)
O2 C11 C9 112.95(18)
C12 C11 C9 112.63(19)
O2 C11 H11 107.4
C12 C11 H11 107.4
C9 C11 H11 107.4
O3 C12 C11 119.2(2)
O3 C12 C13 122.3(2)
C11 C12 C13 118.5(2)
C12 C13 C18 107.41(19)
C12 C13 C14 109.56(18)
C18 C13 C14 112.46(19)
C12 C13 C17 108.32(19)
C18 C13 C17 114.64(19)
C14 C13 C17 104.33(19)
O4 C14 C15 109.6(2)
O4 C14 C13 105.35(18)
C15 C14 C13 101.99(19)
O4 C14 C8 108.55(19)
C15 C14 C8 116.6(2)
C13 C14 C8 114.06(19)
C14 C15 C16 102.83(19)
C14 C15 H15A 111.2
C16 C15 H15A 111.2
C14 C15 H15B 111.2
C16 C15 H15B 111.2
H15A C15 H15B 109.1
C15 C16 C17 104.9(2)
C15 C16 H16A 110.8
C17 C16 H16A 110.8
C15 C16 H16B 110.8
C17 C16 H16B 110.8
H16A C16 H16B 108.8
C20 C17 C16 114.8(2)
C20 C17 C13 115.92(19)
C16 C17 C13 105.37(19)
C20 C17 H17 106.7
C16 C17 H17 106.7
C13 C17 H17 106.7
C13 C18 H18A 109.5
C13 C18 H18B 109.5
H18A C18 H18B 109.5
C13 C18 H18C 109.5
H18A C18 H18C 109.5
H18B C18 H18C 109.5
C10 C19 H19A 109.5
C10 C19 H19B 109.5
H19A C19 H19B 109.5
C10 C19 H19C 109.5
H19A C19 H19C 109.5
H19B C19 H19C 109.5
C21 C20 C22 116.4(2)
C21 C20 C17 118.9(2)
C22 C20 C17 124.7(2)
O5 C21 C20 122.3(3)
O5 C21 H21 118.8
C20 C21 H21 118.8
C23 C22 C20 121.1(2)
C23 C22 H22 119.4
C20 C22 H22 119.4
C22 C23 C24 121.6(2)
C22 C23 H23 119.2
C24 C23 H23 119.2
O6 C24 O5 120.6(3)
O6 C24 C23 123.1(3)
O5 C24 C23 116.3(2)
O7 C1' O1 124.6(3)
O7 C1' C2' 123.2(2)
O1 C1' C2' 112.2(2)
O8 C2' C1' 110.1(2)
O8 C2' C3' 113.1(3)
C1' C2' C3' 109.3(2)
O8 C2' H2' 108.1
C1' C2' H2' 108.1
C3' C2' H2' 108.1
C2' C3' H3'A 109.5
C2' C3' H3'B 109.5
H3'A C3' H3'B 109.5
C2' C3' H3'C 109.5
H3'A C3' H3'C 109.5
H3'B C3' H3'C 109.5

loop_
_geom_bond_atom_site_label_1
_geom_bond_atom_site_label_2
_geom_bond_distance
O1 C1' 1.343(3)
O1 C3 1.473(3)
O2 C11 1.413(3)
O2 H2 0.8200
O3 C12 1.215(3)
O4 C14 1.434(3)
O4 H4 0.8200
O5 C21 1.359(3)
O5 C24 1.364(4)
O6 C24 1.218(3)
O7 C1' 1.208(3)
O8 C2' 1.415(3)
O8 H8 0.8200
O9 H9A 0.8506
O9 H9B 0.8497
C1 C2 1.525(4)
C1 C10 1.530(4)
C1 H1A 0.9700
C1 H1B 0.9700
C2 C3 1.512(4)
C2 H2A 0.9700
C2 H2B 0.9700
C3 C4 1.521(4)
C3 H3 0.9800
C4 C5 1.539(4)
C4 H4A 0.9700
C4 H4B 0.9700
C5 C6 1.533(4)
C5 C10 1.549(3)
C5 H5 0.9800
C6 C7 1.526(4)
C6 H6A 0.9700
C6 H6B 0.9700
C7 C8 1.526(3)
C7 H7A 0.9700
C7 H7B 0.9700
C8 C9 1.548(3)
C8 C14 1.545(3)
C8 H8A 0.9800
C9 C11 1.543(3)
C9 C10 1.574(3)
C9 H9 0.9800
C10 C19 1.536(4)
C11 C12 1.531(3)
C11 H11 0.9800
C12 C13 1.531(3)
C13 C18 1.535(3)
C13 C14 1.544(3)
C13 C17 1.573(3)
C14 C15 1.527(3)
C15 C16 1.531(3)
C15 H15A 0.9700
C15 H15B 0.9700
C16 C17 1.545(4)
C16 H16A 0.9700
C16 H16B 0.9700
C17 C20 1.512(3)
C17 H17 0.9800
C18 H18A 0.9600
C18 H18B 0.9600
C18 H18C 0.9600
C19 H19A 0.9600
C19 H19B 0.9600
C19 H19C 0.9600
C20 C21 1.381(4)
C20 C22 1.388(4)
C21 H21 0.9300
C22 C23 1.366(3)
C22 H22 0.9300
C23 C24 1.405(4)
C23 H23 0.9300
C1' C2' 1.516(4)
C2' C3' 1.520(4)
C2' H2' 0.9800
C3' H3'A 0.9600
C3' H3'B 0.9600
C3' H3'C 0.9600

loop_
_geom_torsion_atom_site_label_1
_geom_torsion_atom_site_label_2
_geom_torsion_atom_site_label_3
_geom_torsion_atom_site_label_4
_geom_torsion
C10 C1 C2 C3 57.9(3)
C1' O1 C3 C2 87.3(3)
C1' O1 C3 C4 -150.8(2)
C1 C2 C3 O1 70.4(3)
C1 C2 C3 C4 -48.3(3)
O1 C3 C4 C5 -72.8(3)
C2 C3 C4 C5 46.6(3)
C3 C4 C5 C6 -177.6(2)
C3 C4 C5 C10 -51.0(3)
C4 C5 C6 C7 72.2(3)
C10 C5 C6 C7 -54.7(3)
C5 C6 C7 C8 53.5(4)
C6 C7 C8 C9 -54.9(3)
C6 C7 C8 C14 177.1(3)
C7 C8 C9 C11 -176.6(2)
C14 C8 C9 C11 -51.1(3)
C7 C8 C9 C10 56.4(3)
C14 C8 C9 C10 -178.1(2)
C2 C1 C10 C19 -176.8(2)
C2 C1 C10 C5 -59.5(3)
C2 C1 C10 C9 61.1(3)
C6 C5 C10 C1 -179.4(2)
C4 C5 C10 C1 54.5(3)
C6 C5 C10 C19 -64.8(3)
C4 C5 C10 C19 169.1(2)
C6 C5 C10 C9 57.0(3)
C4 C5 C10 C9 -69.2(3)
C11 C9 C10 C1 58.9(3)
C8 C9 C10 C1 -176.1(2)
C11 C9 C10 C19 -60.8(3)
C8 C9 C10 C19 64.2(3)
C11 C9 C10 C5 177.7(2)
C8 C9 C10 C5 -57.3(2)
C8 C9 C11 O2 171.72(19)
C10 C9 C11 O2 -63.6(3)
C8 C9 C11 C12 47.8(3)
C10 C9 C11 C12 172.5(2)
O2 C11 C12 O3 5.7(3)
C9 C11 C12 O3 131.8(2)
O2 C11 C12 C13 -175.05(18)
C9 C11 C12 C13 -48.9(3)
O3 C12 C13 C18 103.8(3)
C11 C12 C13 C18 -75.4(2)
O3 C12 C13 C14 -133.8(2)
C11 C12 C13 C14 47.0(3)
O3 C12 C13 C17 -20.5(3)
C11 C12 C13 C17 160.26(19)
C12 C13 C14 O4 -165.97(18)
C18 C13 C14 O4 -46.6(2)
C17 C13 C14 O4 78.2(2)
C12 C13 C14 C15 79.6(2)
C18 C13 C14 C15 -161.06(19)
C17 C13 C14 C15 -36.2(2)
C12 C13 C14 C8 -47.0(3)
C18 C13 C14 C8 72.3(3)
C17 C13 C14 C8 -162.8(2)
C7 C8 C14 O4 -64.6(3)
C9 C8 C14 O4 169.37(18)
C7 C8 C14 C15 59.7(3)
C9 C8 C14 C15 -66.3(3)
C7 C8 C14 C13 178.3(2)
C9 C8 C14 C13 52.3(3)
O4 C14 C15 C16 -65.5(2)
C13 C14 C15 C16 45.8(2)
C8 C14 C15 C16 170.7(2)
C14 C15 C16 C17 -37.6(3)
C15 C16 C17 C20 143.4(2)
C15 C16 C17 C13 14.6(3)
C12 C13 C17 C20 128.6(2)
C18 C13 C17 C20 8.7(3)
C14 C13 C17 C20 -114.8(2)
C12 C13 C17 C16 -103.3(2)
C18 C13 C17 C16 136.8(2)
C14 C13 C17 C16 13.3(2)
C16 C17 C20 C21 142.7(2)
C13 C17 C20 C21 -94.0(3)
C16 C17 C20 C22 -38.1(3)
C13 C17 C20 C22 85.2(3)
C24 O5 C21 C20 1.3(4)
C22 C20 C21 O5 3.1(4)
C17 C20 C21 O5 -177.6(2)
C21 C20 C22 C23 -4.2(4)
C17 C20 C22 C23 176.6(2)
C20 C22 C23 C24 1.1(4)
C21 O5 C24 O6 174.1(3)
C21 O5 C24 C23 -4.4(4)
C22 C23 C24 O6 -175.2(3)
C22 C23 C24 O5 3.3(4)
C3 O1 C1' O7 8.7(4)
C3 O1 C1' C2' -169.3(2)
O7 C1' C2' O8 25.1(4)
O1 C1' C2' O8 -156.9(2)
O7 C1' C2' C3' -99.6(3)
O1 C1' C2' C3' 78.3(3)
